data_4348313
loop_
_publ_author_name
'Rajakannu, Palanisamy'
'Howlader, Rana'
'Kalita, Alok Ch.'
'Butcher, Raymond J.'
'Murugavel, Ramaswamy'

_publ_section_title
;
 Role of 4,4&#x2032;-bipyridine versus longer spacers
 4,4&#x2032;-azobipyridine, 1,2-bis(4-pyridyl)ethylene, and
 1,2-bis(pyridin-3-ylmethylene)hydrazine in the formation of thermally
 labile metallophosphate coordination polymers
;
_journal_issue 1
_journal_name_full 'Inorganic Chemistry Frontiers'
_journal_page_first 55
_journal_paper_doi 10.1039/C4QI00149D
_journal_volume 2
_journal_year 2015
_chemical_formula_moiety 'C12 H18 N4 Ni O4, 2(C8 H18 O4 P)'
_chemical_formula_sum 'C28 H54 N4 Ni O12 P2'
_chemical_formula_weight 759.40
_space_group_IT_number 2
_space_group_name_Hall '-P 1'
_space_group_name_H-M_alt 'P -1'
_symmetry_cell_setting triclinic
_symmetry_space_group_name_H-M 'P -1'
_atom_sites_solution_hydrogens geom
_atom_sites_solution_primary direct
_atom_sites_solution_secondary difmap
_audit_creation_method SHELXL-97
_audit_update_record
;
2014-07-21 deposited with the CCDC.
2014-11-21 downloaded from the CCDC.
;
_cell_angle_alpha 104.485(5)
_cell_angle_beta 96.215(8)
_cell_angle_gamma 103.909(3)
_cell_formula_units_Z 1
_cell_length_a 7.026(3)
_cell_length_b 10.737(5)
_cell_length_c 13.782(6)
_cell_measurement_reflns_used 2163
_cell_measurement_temperature 150(2)
_cell_measurement_theta_max 31.3
_cell_measurement_theta_min 2.2
_cell_volume 961.3(7)
_computing_structure_refinement 'SHELXL-97 (Sheldrick, 1997)'
_diffrn_ambient_temperature 150(2)
_diffrn_detector CCD
_diffrn_detector_area_resol_mean 28.5714
_diffrn_measured_fraction_theta_full 0.987
_diffrn_measured_fraction_theta_max 0.987
_diffrn_measurement_device
;
AFC12 (Right): Kappa 3 circle
;
_diffrn_measurement_device_type
;
Rigaku Saturn724+ (2x2 bin mode)
;
_diffrn_measurement_method 'profile data from \w-scans'
_diffrn_radiation_monochromator graphite
_diffrn_radiation_source 'fine-focus sealed tube'
_diffrn_radiation_type MoK\a
_diffrn_radiation_wavelength 0.71075
_diffrn_reflns_av_R_equivalents 0.0198
_diffrn_reflns_av_sigmaI/netI 0.0239
_diffrn_reflns_limit_h_max 8
_diffrn_reflns_limit_h_min -8
_diffrn_reflns_limit_k_max 11
_diffrn_reflns_limit_k_min -12
_diffrn_reflns_limit_l_max 12
_diffrn_reflns_limit_l_min -16
_diffrn_reflns_number 7304
_diffrn_reflns_theta_full 25.00
_diffrn_reflns_theta_max 25.00
_diffrn_reflns_theta_min 2.04
_exptl_absorpt_coefficient_mu 0.646
_exptl_absorpt_correction_T_max 1.000
_exptl_absorpt_correction_T_min 0.867
_exptl_absorpt_correction_type multi-scan
_exptl_absorpt_process_details 'NUMABS (Rigaku, 1999)'
_exptl_crystal_colour Green
_exptl_crystal_density_diffrn 1.312
_exptl_crystal_density_method 'not measured'
_exptl_crystal_description Prism
_exptl_crystal_F_000 404
_exptl_crystal_size_max 0.24
_exptl_crystal_size_mid 0.12
_exptl_crystal_size_min 0.04
_refine_diff_density_max 0.649
_refine_diff_density_min -0.660
_refine_diff_density_rms 0.191
_refine_ls_extinction_method none
_refine_ls_goodness_of_fit_ref 1.259
_refine_ls_hydrogen_treatment mixed
_refine_ls_matrix_type full
_refine_ls_number_parameters 227
_refine_ls_number_reflns 3351
_refine_ls_number_restraints 2
_refine_ls_restrained_S_all 1.259
_refine_ls_R_factor_all 0.0406
_refine_ls_R_factor_gt 0.0372
_refine_ls_shift/su_max 0.000
_refine_ls_shift/su_mean 0.000
_refine_ls_structure_factor_coef Fsqd
_refine_ls_weighting_details 'calc w=1/[\s^2^(Fo^2^)+(0.0839P)^2^+0.3105P] where P=(Fo^2^+2Fc^2^)/3'
_refine_ls_weighting_scheme calc
_refine_ls_wR_factor_gt 0.1286
_refine_ls_wR_factor_ref 0.1381
_reflns_number_gt 3259
_reflns_number_total 3351
_reflns_threshold_expression >2sigma(I)
_cod_data_source_file c4qi00149d2.cif
_cod_data_source_block rk1-370
_cod_depositor_comments
;
The following automatic conversions were performed:

data item '_exptl_absorpt_correction_type' value 'Multi-scan' was
changed to 'multi-scan' in accordance with the
/home/saulius/struct/COD-crude-data/automatic-downloads/DataCite-retrospective/RSC/depositions/lib/dictionaries/cif_core.dic
dictionary named 'cif_core.dic' version 2.4.2 last updated on
2011-04-26.

data item '_symmetry_cell_setting' value 'Triclinic' was changed to
'triclinic' in accordance with the
/home/saulius/struct/COD-crude-data/automatic-downloads/DataCite-retrospective/RSC/depositions/lib/dictionaries/cif_core.dic
dictionary named 'cif_core.dic' version 2.4.2 last updated on
2011-04-26.

Automatic conversion script
Id: cif_fix_values 6909 2019-04-08 15:41:33Z antanas 
;
_cod_original_sg_symbol_H-M P-1
_cod_database_code 4348313

loop_
_symmetry_equiv_pos_as_xyz
'x, y, z'
'-x, -y, -z'

loop_
_atom_site_label
_atom_site_type_symbol
_atom_site_fract_x
_atom_site_fract_y
_atom_site_fract_z
_atom_site_U_iso_or_equiv
_atom_site_adp_type
_atom_site_occupancy
_atom_site_symmetry_multiplicity
_atom_site_calc_flag
_atom_site_refinement_flags
Ni1 Ni 0.0000 0.0000 1.0000 0.01459(17) Uani 1 2 d S
P1 P 0.46001(9) -0.01773(6) 0.75570(4) 0.0194(2) Uani 1 1 d .
O1 O 0.2952(2) 0.05929(17) 0.74047(12) 0.0206(4) Uani 1 1 d .
O2 O 0.6636(3) 0.06879(19) 0.76181(14) 0.0275(4) Uani 1 1 d .
O4 O 0.4205(3) -0.13907(18) 0.65621(13) 0.0283(4) Uani 1 1 d .
O5 O 0.4171(2) -0.06589(17) 0.84661(12) 0.0223(4) Uani 1 1 d .
O6 O 0.0424(3) 0.00229(18) 1.15151(13) 0.0217(4) Uani 1 1 d .
O7 O 0.3019(2) 0.07379(17) 1.00672(13) 0.0187(4) Uani 1 1 d D
H7E H 0.3642 0.0676 1.0601 0.028 Uiso 1 1 calc RD
N1 N 0.0151(3) -0.19796(19) 0.95194(15) 0.0181(4) Uani 1 1 d .
N2 N 0.4057(3) -0.5010(2) 0.97530(17) 0.0268(5) Uani 1 1 d .
C1 C -0.1298(4) -0.2932(3) 0.8831(2) 0.0242(5) Uani 1 1 d .
H1 H -0.2436 -0.2702 0.8573 0.029 Uiso 1 1 calc R
C2 C -0.1208(4) -0.4240(3) 0.8478(2) 0.0289(6) Uani 1 1 d .
H2 H -0.2275 -0.4892 0.7994 0.035 Uiso 1 1 calc R
C3 C 0.0440(4) -0.4586(2) 0.8833(2) 0.0269(6) Uani 1 1 d .
H3 H 0.0529 -0.5478 0.8599 0.032 Uiso 1 1 calc R
C4 C 0.1969(4) -0.3606(2) 0.95408(18) 0.0209(5) Uani 1 1 d .
C5 C 0.1743(4) -0.2330(2) 0.98637(18) 0.0191(5) Uani 1 1 d .
H5 H 0.2777 -0.1664 1.0358 0.023 Uiso 1 1 calc R
C6 C 0.3816(4) -0.3835(3) 0.99607(19) 0.0243(5) Uani 1 1 d .
H6 H 0.4851 -0.3100 1.0394 0.029 Uiso 1 1 calc R
C7 C 0.0699(5) -0.2542(3) 0.6478(3) 0.0467(8) Uani 1 1 d .
H7A H 0.0729 -0.2200 0.7211 0.056 Uiso 1 1 calc R
H7B H -0.0297 -0.3415 0.6208 0.056 Uiso 1 1 calc R
H7C H 0.0352 -0.1913 0.6131 0.056 Uiso 1 1 calc R
C8 C 0.2754(5) -0.2697(3) 0.6299(2) 0.0347(7) Uani 1 1 d .
C9 C 0.2709(6) -0.3277(3) 0.5170(2) 0.0480(9) Uani 1 1 d .
H9A H 0.1834 -0.4195 0.4936 0.058 Uiso 1 1 calc R
H9B H 0.4060 -0.3283 0.5054 0.058 Uiso 1 1 calc R
H9C H 0.2206 -0.2728 0.4790 0.058 Uiso 1 1 calc R
C10 C 0.3451(6) -0.3537(3) 0.6917(3) 0.0524(9) Uani 1 1 d .
H10A H 0.2464 -0.4412 0.6747 0.063 Uiso 1 1 calc R
H10B H 0.3608 -0.3083 0.7644 0.063 Uiso 1 1 calc R
H10C H 0.4732 -0.3660 0.6759 0.063 Uiso 1 1 calc R
C11 C 0.2905(4) 0.1478(3) 0.67401(19) 0.0235(5) Uani 1 1 d .
C12 C 0.3176(5) 0.0793(3) 0.5681(2) 0.0390(7) Uani 1 1 d .
H12A H 0.2098 -0.0038 0.5389 0.047 Uiso 1 1 calc R
H12B H 0.4461 0.0585 0.5722 0.047 Uiso 1 1 calc R
H12C H 0.3144 0.1388 0.5248 0.047 Uiso 1 1 calc R
C13 C 0.0857(5) 0.1704(4) 0.6728(3) 0.0435(8) Uani 1 1 d .
H13A H 0.0755 0.2198 0.7413 0.052 Uiso 1 1 calc R
H13B H -0.0161 0.0838 0.6510 0.052 Uiso 1 1 calc R
H13C H 0.0652 0.2222 0.6252 0.052 Uiso 1 1 calc R
C14 C 0.4503(5) 0.2789(3) 0.7208(2) 0.0353(7) Uani 1 1 d .
H14A H 0.4238 0.3239 0.7870 0.042 Uiso 1 1 calc R
H14B H 0.4499 0.3363 0.6756 0.042 Uiso 1 1 calc R
H14C H 0.5807 0.2615 0.7300 0.042 Uiso 1 1 calc R
H6A H 0.124(6) -0.025(4) 1.177(3) 0.053(12) Uiso 1 1 d .
H6B H -0.057(6) -0.015(3) 1.176(3) 0.039(9) Uiso 1 1 d .
H7D H 0.334(4) 0.035(3) 0.9581(17) 0.026(8) Uiso 1 1 d D

loop_
_atom_site_aniso_label
_atom_site_aniso_U_11
_atom_site_aniso_U_22
_atom_site_aniso_U_33
_atom_site_aniso_U_23
_atom_site_aniso_U_13
_atom_site_aniso_U_12
Ni1 0.0111(3) 0.0139(3) 0.0209(3) 0.00505(18) 0.00287(17) 0.00740(17)
P1 0.0154(3) 0.0249(4) 0.0188(3) 0.0046(3) 0.0026(2) 0.0093(3)
O1 0.0155(8) 0.0267(9) 0.0220(8) 0.0082(7) 0.0027(6) 0.0093(7)
O2 0.0160(9) 0.0360(11) 0.0343(10) 0.0145(8) 0.0036(7) 0.0100(8)
O4 0.0326(10) 0.0260(10) 0.0255(9) 0.0034(7) 0.0097(8) 0.0088(8)
O5 0.0205(9) 0.0277(9) 0.0215(9) 0.0072(7) 0.0037(7) 0.0114(7)
O6 0.0149(9) 0.0292(10) 0.0261(9) 0.0113(8) 0.0053(8) 0.0111(8)
O7 0.0157(8) 0.0212(9) 0.0217(9) 0.0060(7) 0.0038(7) 0.0096(7)
N1 0.0153(10) 0.0176(10) 0.0239(10) 0.0067(8) 0.0039(8) 0.0082(8)
N2 0.0288(12) 0.0243(12) 0.0343(12) 0.0103(9) 0.0073(10) 0.0176(10)
C1 0.0180(12) 0.0224(13) 0.0319(13) 0.0069(10) 0.0031(10) 0.0064(10)
C2 0.0259(14) 0.0199(13) 0.0358(14) 0.0027(11) 0.0024(11) 0.0040(11)
C3 0.0330(15) 0.0146(12) 0.0351(14) 0.0055(10) 0.0100(11) 0.0102(11)
C4 0.0247(13) 0.0182(12) 0.0254(12) 0.0089(9) 0.0097(10) 0.0113(10)
C5 0.0192(12) 0.0172(12) 0.0236(12) 0.0063(9) 0.0046(9) 0.0088(9)
C6 0.0284(13) 0.0224(13) 0.0286(13) 0.0100(10) 0.0087(11) 0.0147(11)
C7 0.0368(18) 0.0374(18) 0.0518(19) 0.0008(14) 0.0091(15) -0.0038(14)
C8 0.0414(17) 0.0253(14) 0.0308(14) 0.0027(11) 0.0090(12) 0.0017(12)
C9 0.066(2) 0.0317(17) 0.0334(16) -0.0054(13) 0.0131(15) 0.0040(15)
C10 0.078(3) 0.0313(17) 0.051(2) 0.0124(15) 0.0174(18) 0.0177(17)
C11 0.0227(13) 0.0279(13) 0.0225(12) 0.0105(10) 0.0030(10) 0.0087(10)
C12 0.060(2) 0.0337(16) 0.0213(13) 0.0080(11) 0.0048(13) 0.0094(14)
C13 0.0306(16) 0.057(2) 0.060(2) 0.0376(17) 0.0103(14) 0.0216(15)
C14 0.0396(17) 0.0251(14) 0.0358(15) 0.0077(12) -0.0045(13) 0.0048(12)

loop_
_atom_type_symbol
_atom_type_description
_atom_type_scat_dispersion_real
_atom_type_scat_dispersion_imag
_atom_type_scat_source
C C 0.0033 0.0016 'International Tables Vol C Tables 4.2.6.8 and 6.1.1.4'
H H 0.0000 0.0000 'International Tables Vol C Tables 4.2.6.8 and 6.1.1.4'
N N 0.0061 0.0033 'International Tables Vol C Tables 4.2.6.8 and 6.1.1.4'
Ni Ni 0.3393 1.1124 'International Tables Vol C Tables 4.2.6.8 and 6.1.1.4'
O O 0.0106 0.0060 'International Tables Vol C Tables 4.2.6.8 and 6.1.1.4'
P P 0.1023 0.0942 'International Tables Vol C Tables 4.2.6.8 and 6.1.1.4'

loop_
_geom_angle_atom_site_label_1
_geom_angle_atom_site_label_2
_geom_angle_atom_site_label_3
_geom_angle
_geom_angle_site_symmetry_1
_geom_angle_site_symmetry_3
O7 Ni1 O7 180.0 2_557 .
O7 Ni1 O6 91.63(7) 2_557 2_557
O7 Ni1 O6 88.37(7) . 2_557
O7 Ni1 O6 88.37(7) 2_557 .
O7 Ni1 O6 91.63(7) . .
O6 Ni1 O6 180.000(1) 2_557 .
O7 Ni1 N1 91.66(7) 2_557 2_557
O7 Ni1 N1 88.34(7) . 2_557
O6 Ni1 N1 91.86(7) 2_557 2_557
O6 Ni1 N1 88.14(7) . 2_557
O7 Ni1 N1 88.34(7) 2_557 .
O7 Ni1 N1 91.66(7) . .
O6 Ni1 N1 88.14(7) 2_557 .
O6 Ni1 N1 91.86(7) . .
N1 Ni1 N1 180.000(1) 2_557 .
O2 P1 O5 117.50(10) . .
O2 P1 O4 106.08(11) . .
O5 P1 O4 111.34(11) . .
O2 P1 O1 111.09(11) . .
O5 P1 O1 103.50(9) . .
O4 P1 O1 106.95(10) . .
C11 O1 P1 126.60(15) . .
C8 O4 P1 128.50(17) . .
Ni1 O6 H6A 124(3) . .
Ni1 O6 H6B 117(3) . .
H6A O6 H6B 109(4) . .
Ni1 O7 H7E 109.5 . .
Ni1 O7 H7D 110(2) . .
H7E O7 H7D 111.3 . .
C1 N1 C5 117.3(2) . .
C1 N1 Ni1 121.50(16) . .
C5 N1 Ni1 121.12(16) . .
C6 N2 N2 111.0(3) . 2_647
N1 C1 C2 122.7(2) . .
N1 C1 H1 118.7 . .
C2 C1 H1 118.7 . .
C3 C2 C1 119.5(2) . .
C3 C2 H2 120.3 . .
C1 C2 H2 120.3 . .
C2 C3 C4 118.6(2) . .
C2 C3 H3 120.7 . .
C4 C3 H3 120.7 . .
C5 C4 C3 118.1(2) . .
C5 C4 C6 117.9(2) . .
C3 C4 C6 124.1(2) . .
N1 C5 C4 123.8(2) . .
N1 C5 H5 118.1 . .
C4 C5 H5 118.1 . .
N2 C6 C4 121.0(2) . .
N2 C6 H6 119.5 . .
C4 C6 H6 119.5 . .
C8 C7 H7A 109.5 . .
C8 C7 H7B 109.5 . .
H7A C7 H7B 109.5 . .
C8 C7 H7C 109.5 . .
H7A C7 H7C 109.5 . .
H7B C7 H7C 109.5 . .
O4 C8 C10 109.4(3) . .
O4 C8 C9 103.9(2) . .
C10 C8 C9 111.6(3) . .
O4 C8 C7 110.4(2) . .
C10 C8 C7 111.2(3) . .
C9 C8 C7 110.0(3) . .
C8 C9 H9A 109.5 . .
C8 C9 H9B 109.5 . .
H9A C9 H9B 109.5 . .
C8 C9 H9C 109.5 . .
H9A C9 H9C 109.5 . .
H9B C9 H9C 109.5 . .
C8 C10 H10A 109.5 . .
C8 C10 H10B 109.5 . .
H10A C10 H10B 109.5 . .
C8 C10 H10C 109.5 . .
H10A C10 H10C 109.5 . .
H10B C10 H10C 109.5 . .
O1 C11 C14 109.5(2) . .
O1 C11 C13 104.0(2) . .
C14 C11 C13 110.3(3) . .
O1 C11 C12 110.2(2) . .
C14 C11 C12 111.3(2) . .
C13 C11 C12 111.3(2) . .
C11 C12 H12A 109.5 . .
C11 C12 H12B 109.5 . .
H12A C12 H12B 109.5 . .
C11 C12 H12C 109.5 . .
H12A C12 H12C 109.5 . .
H12B C12 H12C 109.5 . .
C11 C13 H13A 109.5 . .
C11 C13 H13B 109.5 . .
H13A C13 H13B 109.5 . .
C11 C13 H13C 109.5 . .
H13A C13 H13C 109.5 . .
H13B C13 H13C 109.5 . .
C11 C14 H14A 109.5 . .
C11 C14 H14B 109.5 . .
H14A C14 H14B 109.5 . .
C11 C14 H14C 109.5 . .
H14A C14 H14C 109.5 . .
H14B C14 H14C 109.5 . .

loop_
_geom_bond_atom_site_label_1
_geom_bond_atom_site_label_2
_geom_bond_distance
_geom_bond_site_symmetry_2
Ni1 O7 2.0609(18) 2_557
Ni1 O7 2.0609(18) .
Ni1 O6 2.070(2) 2_557
Ni1 O6 2.070(2) .
Ni1 N1 2.095(2) 2_557
Ni1 N1 2.095(2) .
P1 O2 1.487(2) .
P1 O5 1.5030(19) .
P1 O4 1.5825(19) .
P1 O1 1.6009(17) .
O1 C11 1.479(3) .
O4 C8 1.454(3) .
O6 H6A 0.79(4) .
O6 H6B 0.81(4) .
O7 H7E 0.8400 .
O7 H7D 0.783(18) .
N1 C1 1.337(3) .
N1 C5 1.340(3) .
N2 C6 1.278(3) .
N2 N2 1.416(4) 2_647
C1 C2 1.386(4) .
C1 H1 0.9500 .
C2 C3 1.376(4) .
C2 H2 0.9500 .
C3 C4 1.390(4) .
C3 H3 0.9500 .
C4 C5 1.384(3) .
C4 C6 1.463(3) .
C5 H5 0.9500 .
C6 H6 0.9500 .
C7 C8 1.531(5) .
C7 H7A 0.9800 .
C7 H7B 0.9800 .
C7 H7C 0.9800 .
C8 C10 1.511(5) .
C8 C9 1.519(4) .
C9 H9A 0.9800 .
C9 H9B 0.9800 .
C9 H9C 0.9800 .
C10 H10A 0.9800 .
C10 H10B 0.9800 .
C10 H10C 0.9800 .
C11 C14 1.512(4) .
C11 C13 1.515(4) .
C11 C12 1.516(4) .
C12 H12A 0.9800 .
C12 H12B 0.9800 .
C12 H12C 0.9800 .
C13 H13A 0.9800 .
C13 H13B 0.9800 .
C13 H13C 0.9800 .
C14 H14A 0.9800 .
C14 H14B 0.9800 .
C14 H14C 0.9800 .

loop_
_geom_hbond_atom_site_label_D
_geom_hbond_atom_site_label_H
_geom_hbond_atom_site_label_A
_geom_hbond_distance_DH
_geom_hbond_distance_HA
_geom_hbond_distance_DA
_geom_hbond_angle_DHA
C10 H10B O5 0.98 2.48 3.175(4) 127.7
C14 H14C O2 0.98 2.41 3.120(4) 129.3

loop_
_geom_torsion_atom_site_label_1
_geom_torsion_atom_site_label_2
_geom_torsion_atom_site_label_3
_geom_torsion_atom_site_label_4
_geom_torsion
_geom_torsion_site_symmetry_1
O2 P1 O1 C11 40.9(2) .
O5 P1 O1 C11 167.88(18) .
O4 P1 O1 C11 -74.4(2) .
O2 P1 O4 C8 160.1(2) .
O5 P1 O4 C8 31.1(3) .
O1 P1 O4 C8 -81.3(2) .
O7 Ni1 N1 C1 37.60(19) 2_557
O7 Ni1 N1 C1 -142.40(19) .
O6 Ni1 N1 C1 -54.09(19) 2_557
O6 Ni1 N1 C1 125.91(19) .
N1 Ni1 N1 C1 -156(100) 2_557
O7 Ni1 N1 C5 -144.89(18) 2_557
O7 Ni1 N1 C5 35.11(18) .
O6 Ni1 N1 C5 123.42(19) 2_557
O6 Ni1 N1 C5 -56.58(19) .
N1 Ni1 N1 C5 22(100) 2_557
C5 N1 C1 C2 0.4(4) .
Ni1 N1 C1 C2 178.0(2) .
N1 C1 C2 C3 -0.8(4) .
C1 C2 C3 C4 0.1(4) .
C2 C3 C4 C5 0.9(4) .
C2 C3 C4 C6 -178.6(2) .
C1 N1 C5 C4 0.6(4) .
Ni1 N1 C5 C4 -177.00(18) .
C3 C4 C5 N1 -1.3(4) .
C6 C4 C5 N1 178.2(2) .
N2 N2 C6 C4 -179.6(2) 2_647
C5 C4 C6 N2 174.8(2) .
C3 C4 C6 N2 -5.8(4) .
P1 O4 C8 C10 -74.8(3) .
P1 O4 C8 C9 165.9(2) .
P1 O4 C8 C7 48.0(3) .
P1 O1 C11 C14 -72.9(3) .
P1 O1 C11 C13 169.2(2) .
P1 O1 C11 C12 49.8(3) .
